data_7221856
loop_
_publ_author_name
'Mirzaei, Masoud'
'Eshtiagh-Hosseini, Hossein'
'shamsipur, mojtaba'
'Saeedi, Mahdi'
'Ardalani, Mehdi'
'Bauza, Antonio'
'Mague, Joel T.'
'Frontera, Antonio'
'Habibi, Morteza'

_publ_section_title
;
 Importance of polarization assisted/resonance assisted hydrogen bonding
 interactions and unconventional interactions in crystal formations of
 five new complexes bearing chelidamic acid through proton transfer
 mechanism
;
_journal_name_full 'RSC Adv.'
_journal_paper_doi 10.1039/C5RA09526C
_journal_year 2015
_chemical_absolute_configuration ad
_chemical_formula_moiety 'C14 H6 Cr N2 O10, C7 H11 N2, 4(H2 O)'
_chemical_formula_sum 'C21 H25 Cr N4 O14'
_chemical_formula_weight 609.45
_space_group_crystal_system monoclinic
_space_group_IT_number 4
_space_group_name_Hall 'P 2yb'
_space_group_name_H-M_alt 'P 1 21 1'
_symmetry_space_group_name_Hall 'P 2yb'
_symmetry_space_group_name_H-M 'P 1 21 1'
_atom_sites_solution_hydrogens mixed
_atom_sites_solution_primary direct
_atom_sites_solution_secondary difmap
_audit_creation_method SHELXL-2014/7
_audit_update_record
;
2015-03-26 deposited with the CCDC.
2015-08-14 downloaded from the CCDC.
;
_cell_angle_alpha 90
_cell_angle_beta 105.171(3)
_cell_angle_gamma 90
_cell_formula_units_Z 4
_cell_length_a 15.097(3)
_cell_length_b 8.9400(17)
_cell_length_c 19.597(4)
_cell_measurement_reflns_used 9955
_cell_measurement_temperature 100.(2)
_cell_measurement_theta_max 29.0715
_cell_measurement_theta_min 2.5199
_cell_volume 2552.8(9)
_computing_cell_refinement '<i>SAINT</i> (Bruker, 2014)'
_computing_data_collection '<i>APEX2</i> (Bruker, 2014)'
_computing_data_reduction '<i>SAINT</i> (Bruker, 2014)'
_computing_molecular_graphics '<i>DIAMOND</i> (Brandenburg & Putz, 2012)'
_computing_publication_material '<i>SHELXTL</i> (Bruker, 2014)'
_computing_structure_refinement 'SHELXL-2014/7 (Sheldrick, 2014)'
_computing_structure_solution '<i>SHELXT</i> (Bruker, 2014)'
_diffrn_ambient_temperature 100(2)
_diffrn_detector_area_resol_mean 8.3660
_diffrn_measured_fraction_theta_full 0.998
_diffrn_measured_fraction_theta_max 0.982
_diffrn_measurement_device_type 'Bruker Smart APEX CCD'
_diffrn_measurement_method '\f and \w scans'
_diffrn_radiation_monochromator graphite
_diffrn_radiation_type MoK\a
_diffrn_radiation_wavelength 0.71073
_diffrn_reflns_av_R_equivalents 0.0490
_diffrn_reflns_av_unetI/netI 0.0485
_diffrn_reflns_laue_measured_fraction_full 0.998
_diffrn_reflns_laue_measured_fraction_max 0.982
_diffrn_reflns_limit_h_max 20
_diffrn_reflns_limit_h_min -20
_diffrn_reflns_limit_k_max 11
_diffrn_reflns_limit_k_min -11
_diffrn_reflns_limit_l_max 26
_diffrn_reflns_limit_l_min -26
_diffrn_reflns_number 47440
_diffrn_reflns_point_group_measured_fraction_full 0.993
_diffrn_reflns_point_group_measured_fraction_max 0.965
_diffrn_reflns_theta_full 28.000
_diffrn_reflns_theta_max 29.096
_diffrn_reflns_theta_min 1.975
_diffrn_source 'fine-focus sealed tube'
_exptl_absorpt_coefficient_mu 0.528
_exptl_absorpt_correction_T_max 0.95
_exptl_absorpt_correction_T_min 0.79
_exptl_absorpt_correction_type multi-scan
_exptl_absorpt_process_details '<i>SADABS</i> (Bruker, 2014)'
_exptl_crystal_colour purple
_exptl_crystal_density_diffrn 1.586
_exptl_crystal_density_method 'not measured'
_exptl_crystal_description block
_exptl_crystal_F_000 1260
_exptl_crystal_recrystallization_method 'Re-crystallisation from solvent: Water'
_exptl_crystal_size_max 0.230
_exptl_crystal_size_mid 0.190
_exptl_crystal_size_min 0.100
_exptl_transmission_factor_max 0.971
_exptl_transmission_factor_min 0.812
_refine_diff_density_max 0.408
_refine_diff_density_min -0.379
_refine_diff_density_rms 0.059
_refine_ls_abs_structure_details
;
 Flack x determined using 5109 quotients [(I+)-(I-)]/[(I+)+(I-)]
 (Parsons <i>et al.</i>, 2013.
;
_refine_ls_abs_structure_Flack -0.007(6)
_refine_ls_extinction_method none
_refine_ls_goodness_of_fit_ref 1.029
_refine_ls_hydrogen_treatment constr
_refine_ls_matrix_type full
_refine_ls_number_parameters 733
_refine_ls_number_reflns 13194
_refine_ls_number_restraints 1
_refine_ls_restrained_S_all 1.029
_refine_ls_R_factor_all 0.0394
_refine_ls_R_factor_gt 0.0347
_refine_ls_shift/su_max 0.001
_refine_ls_shift/su_mean 0.000
_refine_ls_structure_factor_coef Fsqd
_refine_ls_weighting_details 'w=1/[\s^2^(Fo^2^)+(0.0344P)^2^+0.8596P] where P=(Fo^2^+2Fc^2^)/3'
_refine_ls_weighting_scheme calc
_refine_ls_wR_factor_gt 0.0818
_refine_ls_wR_factor_ref 0.0860
_reflns_Friedel_coverage 0.850
_reflns_friedel_fraction_full 0.988
_reflns_friedel_fraction_max 0.944
_reflns_number_gt 12180
_reflns_number_total 13194
_reflns_threshold_expression 'I > 2\s(I)'
_cod_data_source_file c5ra09526c2.cif
_cod_data_source_block JTM371_0m_a
_cod_original_cell_volume 2552.8(8)
_cod_database_code 7221856
_shelx_shelxl_version_number 2014/7
_shelx_space_group_comment
;
The symmetry employed for this shelxl refinement is uniquely defined
by the following loop, which should always be used as a source of
symmetry information in preference to the above space-group names.
They are only intended as comments.
;
_shelx_estimated_absorpt_t_min 0.888
_shelx_estimated_absorpt_t_max 0.949

loop_
_space_group_symop_operation_xyz
'x, y, z'
'-x, y+1/2, -z'

loop_
_atom_site_label
_atom_site_type_symbol
_atom_site_fract_x
_atom_site_fract_y
_atom_site_fract_z
_atom_site_U_iso_or_equiv
_atom_site_adp_type
_atom_site_occupancy
_atom_site_site_symmetry_order
_atom_site_calc_flag
_atom_site_refinement_flags_posn
_atom_site_refinement_flags_adp
_atom_site_refinement_flags_occupancy
_atom_site_disorder_assembly
_atom_site_disorder_group
Cr1 Cr 0.26923(3) 0.56940(5) 0.23900(2) 0.01166(9) Uani 1 1 d . . . . .
O1 O 0.36222(14) 0.4145(2) 0.28430(11) 0.0156(4) Uani 1 1 d . . . . .
O2 O 0.48262(14) 0.2810(2) 0.27251(11) 0.0199(4) Uani 1 1 d . . . . .
O3 O 0.20354(13) 0.7103(2) 0.16467(10) 0.0139(4) Uani 1 1 d . . . . .
O4 O 0.19599(14) 0.7995(2) 0.05650(11) 0.0201(4) Uani 1 1 d . . . . .
O5 O 0.47974(15) 0.4861(3) 0.01954(12) 0.0261(5) Uani 1 1 d . . . . .
H5A H 0.4540 0.5268 -0.0192 0.031 Uiso 1 1 d R U . . .
O6 O 0.34230(13) 0.7394(2) 0.29202(10) 0.0142(4) Uani 1 1 d . . . . .
O7 O 0.36214(14) 0.8838(2) 0.38859(11) 0.0173(4) Uani 1 1 d . . . . .
O8 O 0.16770(13) 0.4170(2) 0.21486(10) 0.0147(4) Uani 1 1 d . . . . .
O9 O 0.04831(14) 0.3214(2) 0.24861(11) 0.0198(4) Uani 1 1 d . . . . .
O10 O 0.07326(14) 0.6740(2) 0.46644(10) 0.0175(4) Uani 1 1 d . . . . .
H10A H 0.1012 0.7354 0.4970 0.021 Uiso 1 1 d R U . . .
N1 N 0.33650(16) 0.5402(3) 0.16657(12) 0.0132(5) Uani 1 1 d . . . . .
N2 N 0.20671(15) 0.6024(3) 0.31418(12) 0.0126(4) Uani 1 1 d . . . . .
C1 C 0.42109(19) 0.3739(3) 0.25088(15) 0.0149(5) Uani 1 1 d . . . . .
C2 C 0.40881(19) 0.4479(3) 0.17960(15) 0.0144(5) Uani 1 1 d . . . . .
C3 C 0.4590(2) 0.4289(3) 0.13091(16) 0.0187(6) Uani 1 1 d . . . . .
H3 H 0.5106 0.3639 0.1404 0.022 Uiso 1 1 calc R U . . .
C4 C 0.4320(2) 0.5081(3) 0.06651(16) 0.0183(6) Uani 1 1 d . . . . .
C5 C 0.35584(19) 0.6057(3) 0.05428(14) 0.0156(5) Uani 1 1 d . . . . .
H5 H 0.3368 0.6611 0.0116 0.019 Uiso 1 1 calc R U . . .
C6 C 0.31014(18) 0.6180(3) 0.10633(14) 0.0134(5) Uani 1 1 d . . . . .
C7 C 0.22984(19) 0.7183(3) 0.10668(15) 0.0148(5) Uani 1 1 d . . . . .
C8 C 0.32189(18) 0.7853(3) 0.34842(14) 0.0135(5) Uani 1 1 d . . . . .
C9 C 0.23916(18) 0.7084(3) 0.36253(14) 0.0123(5) Uani 1 1 d . . . . .
C10 C 0.19741(18) 0.7370(3) 0.41599(14) 0.0133(5) Uani 1 1 d . . . . .
H10 H 0.2207 0.8114 0.4506 0.016 Uiso 1 1 calc R U . . .
C11 C 0.11948(19) 0.6527(3) 0.41762(14) 0.0128(5) Uani 1 1 d . . . . .
C12 C 0.08618(19) 0.5416(3) 0.36630(14) 0.0133(5) Uani 1 1 d . . . . .
H12 H 0.0336 0.4834 0.3667 0.016 Uiso 1 1 calc R U . . .
C13 C 0.13338(19) 0.5209(3) 0.31537(14) 0.0126(5) Uani 1 1 d . . . . .
C14 C 0.11248(19) 0.4096(3) 0.25492(15) 0.0144(5) Uani 1 1 d . . . . .
Cr2 Cr 0.20757(3) 0.09174(5) 0.73646(2) 0.01432(10) Uani 1 1 d . . . . .
O11 O 0.29254(14) 0.2439(2) 0.79183(11) 0.0190(4) Uani 1 1 d . . . . .
O12 O 0.42191(16) 0.3720(3) 0.79835(14) 0.0303(6) Uani 1 1 d . . . . .
O13 O 0.15511(13) -0.0522(2) 0.65642(10) 0.0173(4) Uani 1 1 d . . . . .
O14 O 0.18019(15) -0.1505(3) 0.55775(11) 0.0240(5) Uani 1 1 d . . . . .
O15 O 0.50656(13) 0.0969(2) 0.58532(10) 0.0177(4) Uani 1 1 d . . . . .
H15A H 0.5018 0.0231 0.5581 0.021 Uiso 1 1 d R U . . .
O16 O 0.26972(14) -0.0751(2) 0.79953(11) 0.0184(4) Uani 1 1 d . . . . .
O17 O 0.26452(15) -0.2144(3) 0.89326(12) 0.0244(5) Uani 1 1 d . . . . .
O18 O 0.11240(14) 0.2434(2) 0.69615(11) 0.0174(4) Uani 1 1 d . . . . .
O19 O -0.01085(14) 0.3632(2) 0.71287(11) 0.0187(4) Uani 1 1 d . . . . .
O20 O -0.02405(14) 0.0714(3) 0.94254(10) 0.0213(4) Uani 1 1 d . . . . .
H20A H -0.0025 0.0232 0.9800 0.026 Uiso 1 1 d R U . . .
N3 N 0.29843(16) 0.1074(3) 0.68069(12) 0.0150(5) Uani 1 1 d . . . . .
N4 N 0.12922(15) 0.0743(3) 0.80121(11) 0.0133(4) Uani 1 1 d . . . . .
C15 C 0.3641(2) 0.2797(3) 0.77006(16) 0.0194(6) Uani 1 1 d . . . . .
C16 C 0.37190(19) 0.1944(3) 0.70504(15) 0.0160(5) Uani 1 1 d . . . . .
C17 C 0.44305(19) 0.1951(3) 0.67313(15) 0.0166(5) Uani 1 1 d . . . . .
H17 H 0.4946 0.2586 0.6896 0.020 Uiso 1 1 calc R U . . .
C18 C 0.43686(18) 0.0983(3) 0.61513(14) 0.0141(5) Uani 1 1 d . . . . .
C19 C 0.35861(19) 0.0084(3) 0.59079(15) 0.0152(5) Uani 1 1 d . . . . .
H19 H 0.3530 -0.0564 0.5515 0.018 Uiso 1 1 calc R U . . .
C20 C 0.29046(19) 0.0166(3) 0.62535(14) 0.0142(5) Uani 1 1 d . . . . .
C21 C 0.2019(2) -0.0705(3) 0.61104(15) 0.0162(5) Uani 1 1 d . . . . .
C22 C 0.2352(2) -0.1130(3) 0.85109(15) 0.0166(6) Uani 1 1 d . . . . .
C23 C 0.15192(19) -0.0226(3) 0.85508(14) 0.0140(5) Uani 1 1 d . . . . .
C24 C 0.10339(19) -0.0296(3) 0.90533(15) 0.0153(5) Uani 1 1 d . . . . .
H24 H 0.1199 -0.0978 0.9437 0.018 Uiso 1 1 calc R U . . .
C25 C 0.02793(18) 0.0685(3) 0.89781(13) 0.0148(5) Uani 1 1 d . . . . .
C26 C 0.00567(18) 0.1686(3) 0.84020(14) 0.0143(5) Uani 1 1 d . . . . .
H26 H -0.0452 0.2345 0.8341 0.017 Uiso 1 1 calc R U . . .
C27 C 0.05861(18) 0.1690(3) 0.79357(14) 0.0126(5) Uani 1 1 d . . . . .
C28 C 0.0501(2) 0.2691(3) 0.72991(15) 0.0158(5) Uani 1 1 d . . . . .
N5 N 0.7429(2) 1.0054(4) 0.3982(2) 0.0412(9) Uani 1 1 d . . . . .
H5N H 0.7195 1.0735 0.3636 0.049 Uiso 1 1 d R U . . .
N6 N 0.8385(2) 0.6992(4) 0.55834(17) 0.0333(7) Uani 1 1 d . . . . .
C29 C 0.8068(2) 0.7970(4) 0.5059(2) 0.0296(8) Uani 1 1 d . . . . .
C30 C 0.8574(2) 0.8354(4) 0.45713(19) 0.0273(7) Uani 1 1 d . . . . .
H30 H 0.9148 0.7885 0.4602 0.033 Uiso 1 1 calc R U . . .
C31 C 0.8247(3) 0.9386(4) 0.4059(2) 0.0345(8) Uani 1 1 d . . . . .
H31 H 0.8608 0.9644 0.3745 0.041 Uiso 1 1 calc R U . . .
C32 C 0.6918(3) 0.9701(5) 0.4413(3) 0.0485(13) Uani 1 1 d . . . . .
H32 H 0.6337 1.0168 0.4347 0.058 Uiso 1 1 calc R U . . .
C33 C 0.7194(2) 0.8689(5) 0.4951(3) 0.0431(11) Uani 1 1 d . . . . .
H33 H 0.6809 0.8465 0.5251 0.052 Uiso 1 1 calc R U . . .
C34 C 0.9288(3) 0.6294(4) 0.5685(2) 0.0342(8) Uani 1 1 d . . . . .
H34A H 0.9318 0.5787 0.5248 0.051 Uiso 1 1 calc R U . . .
H34B H 0.9384 0.5564 0.6070 0.051 Uiso 1 1 calc R U . . .
H34C H 0.9765 0.7065 0.5804 0.051 Uiso 1 1 calc R U . . .
C35 C 0.7845(3) 0.6587(5) 0.6078(3) 0.0507(12) Uani 1 1 d . . . . .
H35A H 0.7663 0.7497 0.6285 0.076 Uiso 1 1 calc R U . . .
H35B H 0.8216 0.5956 0.6454 0.076 Uiso 1 1 calc R U . . .
H35C H 0.7295 0.6037 0.5825 0.076 Uiso 1 1 calc R U . . .
N7 N 0.7684(2) 0.8087(4) 1.04725(16) 0.0344(7) Uani 1 1 d . . . . .
H7N H 0.7852 0.8650 1.0873 0.041 Uiso 1 1 d R U . . .
N8 N 0.68951(16) 0.5858(3) 0.85717(14) 0.0228(5) Uani 1 1 d . . . . .
C36 C 0.7166(2) 0.6556(4) 0.91911(18) 0.0230(6) Uani 1 1 d . . . . .
C37 C 0.6659(2) 0.6449(4) 0.97083(19) 0.0289(7) Uani 1 1 d . . . . .
H37 H 0.6126 0.5839 0.9619 0.035 Uiso 1 1 calc R U . . .
C38 C 0.6930(2) 0.7212(5) 1.03285(19) 0.0344(8) Uani 1 1 d . . . . .
H38 H 0.6582 0.7127 1.0666 0.041 Uiso 1 1 calc R U . . .
C39 C 0.8190(2) 0.8201(4) 1.0002(2) 0.0333(8) Uani 1 1 d . . . . .
H39 H 0.8725 0.8810 1.0116 0.040 Uiso 1 1 calc R U . . .
C40 C 0.7966(2) 0.7480(4) 0.93752(18) 0.0266(7) Uani 1 1 d . . . . .
H40 H 0.8339 0.7587 0.9056 0.032 Uiso 1 1 calc R U . . .
C41 C 0.7428(2) 0.5870(4) 0.80445(17) 0.0251(6) Uani 1 1 d . . . . .
H41A H 0.7683 0.6872 0.8022 0.038 Uiso 1 1 calc R U . . .
H41B H 0.7029 0.5604 0.7580 0.038 Uiso 1 1 calc R U . . .
H41C H 0.7930 0.5143 0.8179 0.038 Uiso 1 1 calc R U . . .
C42 C 0.6057(2) 0.4954(4) 0.8397(2) 0.0298(7) Uani 1 1 d . . . . .
H42A H 0.6094 0.4191 0.8763 0.045 Uiso 1 1 calc R U . . .
H42B H 0.5992 0.4466 0.7939 0.045 Uiso 1 1 calc R U . . .
H42C H 0.5525 0.5599 0.8373 0.045 Uiso 1 1 calc R U . . .
O21 O 0.02747(17) 0.0562(3) 0.18081(12) 0.0299(5) Uani 1 1 d . . . . .
H21A H 0.0263 -0.0052 0.2130 0.036 Uiso 1 1 d R U . . .
H21B H 0.0398 0.1403 0.2000 0.036 Uiso 1 1 d R U . . .
O22 O 0.03666(15) 0.9372(2) 0.05777(11) 0.0209(4) Uani 1 1 d . . . . .
H22A H 0.0829 0.8820 0.0625 0.025 Uiso 1 1 d R U . . .
H22B H 0.0405 0.9773 0.0972 0.025 Uiso 1 1 d R U . . .
O23 O 0.8399(3) 0.0119(6) 0.1459(3) 0.0355(9) Uani 0.569(5) 1 d . . P A 1
H23A H 0.8973 0.0217 0.1586 0.043 Uiso 0.569(5) 1 d R U P A 1
H23B H 0.8216 0.0852 0.1191 0.043 Uiso 0.569(5) 1 d R U P A 1
O23A O 0.8063(5) -0.0249(8) 0.1718(3) 0.0355(9) Uani 0.431(5) 1 d . . P A 2
H23C H 0.7566 -0.0182 0.1833 0.043 Uiso 0.431(5) 1 d R U P A 2
H23D H 0.8395 0.0426 0.1951 0.043 Uiso 0.431(5) 1 d R U P A 2
O24 O 0.8897(4) 0.1815(6) 0.2788(3) 0.0562(12) Uani 0.648(6) 1 d . . P B 1
H24A H 0.9433 0.1991 0.2760 0.067 Uiso 0.648(6) 1 d R U P B 1
H24B H 0.8769 0.2542 0.3016 0.067 Uiso 0.648(6) 1 d R U P B 1
O24A O 0.8342(7) 0.1277(11) 0.2839(6) 0.0562(12) Uani 0.352(6) 1 d . . P B 2
H24C H 0.8238 0.1739 0.3184 0.067 Uiso 0.352(6) 1 d R U P B 2
H24D H 0.7832 0.1251 0.2537 0.067 Uiso 0.352(6) 1 d R U P B 2
O25 O 0.66913(17) 0.2048(3) 0.29022(17) 0.0442(7) Uani 1 1 d . . . . .
H25A H 0.6916 0.2624 0.2653 0.053 Uiso 1 1 d R U . . .
H25B H 0.6124 0.2212 0.2810 0.053 Uiso 1 1 d R U . . .
O26 O 0.51078(15) 0.8563(2) 0.51567(11) 0.0221(5) Uani 1 1 d . . . . .
H26A H 0.4736 0.8386 0.4764 0.027 Uiso 1 1 d R U . . .
H26B H 0.5096 0.7859 0.5438 0.027 Uiso 1 1 d R U . . .
O27 O 0.51510(15) 0.6242(2) 0.60517(12) 0.0238(5) Uani 1 1 d . . . . .
H27A H 0.5194 0.6719 0.6428 0.029 Uiso 1 1 d R U . . .
H27B H 0.5522 0.5523 0.6135 0.029 Uiso 1 1 d R U . . .
O28 O 0.41099(14) 0.5958(3) 0.89554(10) 0.0217(4) Uani 1 1 d . . . . .
H28A H 0.3641 0.6504 0.8861 0.026 Uiso 1 1 d R U . . .
H28B H 0.3984 0.5290 0.8643 0.026 Uiso 1 1 d R U . . .

loop_
_atom_site_aniso_label
_atom_site_aniso_U_11
_atom_site_aniso_U_22
_atom_site_aniso_U_33
_atom_site_aniso_U_23
_atom_site_aniso_U_13
_atom_site_aniso_U_12
Cr1 0.01132(19) 0.01379(19) 0.01042(18) -0.00044(17) 0.00384(14) 0.00157(16)
O1 0.0161(10) 0.0174(9) 0.0137(10) 0.0019(8) 0.0046(8) 0.0031(8)
O2 0.0175(10) 0.0209(10) 0.0212(10) 0.0060(9) 0.0048(8) 0.0063(8)
O3 0.0128(9) 0.0154(9) 0.0142(9) 0.0004(8) 0.0048(7) 0.0017(7)
O4 0.0192(11) 0.0257(11) 0.0161(10) 0.0076(9) 0.0061(8) 0.0068(9)
O5 0.0234(12) 0.0376(13) 0.0225(11) 0.0070(10) 0.0154(9) 0.0117(10)
O6 0.0130(10) 0.0167(9) 0.0142(10) -0.0002(8) 0.0058(8) 0.0002(7)
O7 0.0154(10) 0.0175(9) 0.0193(10) -0.0040(8) 0.0048(8) -0.0035(8)
O8 0.0145(10) 0.0150(9) 0.0147(9) -0.0025(8) 0.0039(8) 0.0000(7)
O9 0.0204(10) 0.0174(10) 0.0224(11) -0.0032(8) 0.0071(9) -0.0064(8)
O10 0.0166(10) 0.0247(10) 0.0132(9) -0.0050(8) 0.0072(8) -0.0044(8)
N1 0.0124(11) 0.0152(11) 0.0122(10) -0.0008(9) 0.0036(8) 0.0021(8)
N2 0.0125(10) 0.0137(11) 0.0122(10) 0.0006(9) 0.0043(8) 0.0000(8)
C1 0.0136(13) 0.0145(12) 0.0167(13) -0.0004(10) 0.0040(10) 0.0003(10)
C2 0.0127(13) 0.0153(12) 0.0143(13) -0.0008(11) 0.0020(10) 0.0006(10)
C3 0.0154(14) 0.0214(14) 0.0208(14) 0.0013(12) 0.0071(11) 0.0046(11)
C4 0.0141(14) 0.0236(14) 0.0191(14) -0.0008(12) 0.0080(11) 0.0022(11)
C5 0.0154(13) 0.0191(13) 0.0135(12) 0.0017(11) 0.0058(10) 0.0011(10)
C6 0.0116(12) 0.0147(12) 0.0139(12) -0.0001(10) 0.0032(10) 0.0012(9)
C7 0.0135(13) 0.0167(13) 0.0144(13) -0.0013(10) 0.0037(10) -0.0005(10)
C8 0.0125(13) 0.0129(12) 0.0152(12) 0.0016(10) 0.0036(10) 0.0026(10)
C9 0.0123(13) 0.0132(12) 0.0109(12) -0.0001(10) 0.0021(10) 0.0003(9)
C10 0.0149(13) 0.0137(12) 0.0115(12) -0.0003(10) 0.0036(10) 0.0003(10)
C11 0.0122(13) 0.0160(12) 0.0109(12) 0.0006(10) 0.0042(10) 0.0009(10)
C12 0.0133(13) 0.0146(12) 0.0122(12) 0.0010(10) 0.0038(10) -0.0011(9)
C13 0.0130(13) 0.0128(11) 0.0108(11) 0.0024(10) 0.0013(9) 0.0006(9)
C14 0.0160(14) 0.0121(12) 0.0149(13) 0.0005(10) 0.0033(10) 0.0016(10)
Cr2 0.0136(2) 0.0177(2) 0.01349(19) -0.00184(18) 0.00683(15) -0.00184(17)
O11 0.0168(10) 0.0227(10) 0.0195(10) -0.0063(9) 0.0084(8) -0.0036(8)
O12 0.0222(12) 0.0354(13) 0.0362(13) -0.0198(11) 0.0129(10) -0.0115(10)
O13 0.0146(10) 0.0224(10) 0.0168(10) -0.0046(8) 0.0078(8) -0.0040(8)
O14 0.0214(12) 0.0333(12) 0.0187(11) -0.0110(10) 0.0079(9) -0.0086(9)
O15 0.0144(9) 0.0210(10) 0.0210(10) -0.0014(9) 0.0104(8) -0.0003(8)
O16 0.0166(10) 0.0222(10) 0.0189(10) 0.0004(8) 0.0088(8) 0.0041(8)
O17 0.0253(12) 0.0255(11) 0.0253(11) 0.0071(9) 0.0119(9) 0.0104(9)
O18 0.0188(10) 0.0192(10) 0.0155(10) 0.0006(8) 0.0071(8) -0.0018(8)
O19 0.0198(11) 0.0184(10) 0.0173(10) 0.0023(8) 0.0035(8) 0.0024(8)
O20 0.0202(10) 0.0316(11) 0.0155(9) 0.0089(10) 0.0105(8) 0.0104(10)
N3 0.0134(11) 0.0187(12) 0.0137(10) -0.0018(9) 0.0054(8) -0.0024(9)
N4 0.0133(10) 0.0156(10) 0.0120(10) -0.0002(10) 0.0051(8) -0.0008(9)
C15 0.0184(15) 0.0186(13) 0.0219(15) -0.0044(12) 0.0066(12) -0.0001(11)
C16 0.0149(13) 0.0153(12) 0.0177(13) -0.0007(11) 0.0040(11) -0.0028(10)
C17 0.0136(13) 0.0182(13) 0.0182(13) 0.0013(11) 0.0044(11) 0.0006(10)
C18 0.0132(12) 0.0149(12) 0.0153(12) 0.0039(11) 0.0055(9) 0.0011(10)
C19 0.0156(14) 0.0177(13) 0.0123(12) -0.0005(11) 0.0036(10) 0.0022(10)
C20 0.0146(13) 0.0180(12) 0.0101(12) 0.0010(10) 0.0036(10) -0.0018(10)
C21 0.0151(14) 0.0202(13) 0.0139(13) -0.0009(11) 0.0051(10) -0.0010(11)
C22 0.0164(14) 0.0173(13) 0.0171(13) -0.0018(11) 0.0061(11) 0.0018(10)
C23 0.0135(13) 0.0154(12) 0.0128(12) -0.0005(10) 0.0028(10) 0.0000(10)
C24 0.0170(14) 0.0161(12) 0.0128(12) 0.0014(10) 0.0039(10) 0.0025(10)
C25 0.0135(12) 0.0187(13) 0.0133(11) -0.0017(11) 0.0056(9) -0.0009(11)
C26 0.0108(12) 0.0187(13) 0.0127(12) -0.0009(10) 0.0022(10) 0.0010(10)
C27 0.0118(12) 0.0137(12) 0.0112(12) -0.0030(10) 0.0009(10) -0.0005(9)
C28 0.0170(14) 0.0156(12) 0.0145(12) -0.0016(11) 0.0034(10) -0.0050(10)
N5 0.0271(17) 0.0297(16) 0.057(2) -0.0178(16) -0.0066(15) 0.0067(13)
N6 0.0288(16) 0.0355(16) 0.0414(18) -0.0129(14) 0.0197(14) -0.0124(13)
C29 0.0171(15) 0.0269(16) 0.044(2) -0.0217(15) 0.0068(14) -0.0051(12)
C30 0.0191(16) 0.0269(16) 0.0345(18) -0.0140(14) 0.0043(13) 0.0040(13)
C31 0.0314(19) 0.0298(18) 0.037(2) -0.0158(16) -0.0013(15) 0.0057(15)
C32 0.0199(18) 0.033(2) 0.081(3) -0.031(2) -0.008(2) 0.0060(15)
C33 0.0170(17) 0.040(2) 0.075(3) -0.036(2) 0.0161(18) -0.0102(15)
C34 0.034(2) 0.0348(19) 0.0351(19) 0.0010(15) 0.0121(16) -0.0031(15)
C35 0.054(3) 0.049(2) 0.062(3) -0.024(2) 0.038(2) -0.027(2)
N7 0.0301(16) 0.0424(17) 0.0245(15) 0.0020(14) -0.0043(12) 0.0096(14)
N8 0.0145(12) 0.0228(12) 0.0325(13) 0.0014(12) 0.0085(10) -0.0029(10)
C36 0.0165(15) 0.0231(15) 0.0294(17) 0.0096(13) 0.0059(12) 0.0045(12)
C37 0.0201(16) 0.0365(18) 0.0316(18) 0.0080(15) 0.0092(13) 0.0029(13)
C38 0.0273(18) 0.048(2) 0.0278(18) 0.0119(17) 0.0078(14) 0.0119(16)
C39 0.0229(17) 0.0367(19) 0.0359(19) 0.0014(16) -0.0003(14) -0.0001(15)
C40 0.0148(15) 0.0335(17) 0.0303(17) 0.0061(15) 0.0038(12) 0.0002(13)
C41 0.0217(15) 0.0232(14) 0.0331(16) 0.0010(14) 0.0117(12) -0.0006(13)
C42 0.0190(16) 0.0258(16) 0.045(2) -0.0035(15) 0.0098(14) -0.0040(12)
O21 0.0457(14) 0.0219(11) 0.0273(11) -0.0055(10) 0.0189(10) -0.0101(10)
O22 0.0222(11) 0.0264(11) 0.0157(10) 0.0034(9) 0.0080(8) 0.0102(9)
O23 0.027(2) 0.039(2) 0.037(2) -0.0078(18) 0.0036(15) -0.0046(16)
O23A 0.027(2) 0.039(2) 0.037(2) -0.0078(18) 0.0036(15) -0.0046(16)
O24 0.048(3) 0.053(3) 0.067(3) -0.007(2) 0.014(3) 0.006(2)
O24A 0.048(3) 0.053(3) 0.067(3) -0.007(2) 0.014(3) 0.006(2)
O25 0.0197(13) 0.0385(15) 0.073(2) -0.0026(15) 0.0096(13) 0.0002(11)
O26 0.0210(11) 0.0249(11) 0.0210(11) -0.0038(9) 0.0065(9) -0.0011(9)
O27 0.0242(11) 0.0228(11) 0.0229(11) -0.0063(9) 0.0034(9) 0.0060(9)
O28 0.0204(10) 0.0280(11) 0.0173(9) -0.0051(9) 0.0063(8) 0.0051(9)

loop_
_atom_type_symbol
_atom_type_description
_atom_type_scat_dispersion_real
_atom_type_scat_dispersion_imag
_atom_type_scat_source
C C 0.0033 0.0016 'International Tables Vol C Tables 4.2.6.8 and 6.1.1.4'
H H 0.0000 0.0000 'International Tables Vol C Tables 4.2.6.8 and 6.1.1.4'
N N 0.0061 0.0033 'International Tables Vol C Tables 4.2.6.8 and 6.1.1.4'
O O 0.0106 0.0060 'International Tables Vol C Tables 4.2.6.8 and 6.1.1.4'
Cr Cr 0.3209 0.6236 'International Tables Vol C Tables 4.2.6.8 and 6.1.1.4'

loop_
_geom_angle_atom_site_label_1
_geom_angle_atom_site_label_2
_geom_angle_atom_site_label_3
_geom_angle
N1 Cr1 N2 177.53(10)
N1 Cr1 O3 78.91(9)
N2 Cr1 O3 102.04(9)
N1 Cr1 O6 99.02(9)
N2 Cr1 O6 78.74(9)
O3 Cr1 O6 90.04(8)
N1 Cr1 O1 78.12(9)
N2 Cr1 O1 100.92(9)
O3 Cr1 O1 157.03(8)
O6 Cr1 O1 93.88(8)
N1 Cr1 O8 104.24(9)
N2 Cr1 O8 78.04(9)
O3 Cr1 O8 93.08(8)
O6 Cr1 O8 156.71(8)
O1 Cr1 O8 92.20(8)
C1 O1 Cr1 117.77(18)
C7 O3 Cr1 117.90(17)
C4 O5 H5A 110.9
C8 O6 Cr1 117.64(17)
C14 O8 Cr1 117.78(17)
C11 O10 H10A 110.1
C6 N1 C2 121.9(2)
C6 N1 Cr1 118.52(18)
C2 N1 Cr1 119.56(19)
C13 N2 C9 121.8(2)
C13 N2 Cr1 119.67(18)
C9 N2 Cr1 118.52(18)
O2 C1 O1 124.9(3)
O2 C1 C2 120.7(3)
O1 C1 C2 114.4(2)
N1 C2 C3 120.9(3)
N1 C2 C1 110.0(2)
C3 C2 C1 129.1(3)
C2 C3 C4 118.4(3)
C2 C3 H3 120.8
C4 C3 H3 120.8
O5 C4 C3 117.7(3)
O5 C4 C5 122.7(3)
C3 C4 C5 119.6(3)
C6 C5 C4 117.8(2)
C6 C5 H5 121.1
C4 C5 H5 121.1
N1 C6 C5 121.4(2)
N1 C6 C7 111.0(2)
C5 C6 C7 127.5(2)
O4 C7 O3 125.2(3)
O4 C7 C6 121.1(3)
O3 C7 C6 113.6(2)
O7 C8 O6 126.0(3)
O7 C8 C9 120.1(2)
O6 C8 C9 113.9(2)
N2 C9 C10 120.9(2)
N2 C9 C8 111.0(2)
C10 C9 C8 128.1(2)
C9 C10 C11 118.0(2)
C9 C10 H10 121.0
C11 C10 H10 121.0
O10 C11 C10 122.5(2)
O10 C11 C12 117.1(2)
C10 C11 C12 120.4(2)
C13 C12 C11 117.0(2)
C13 C12 H12 121.5
C11 C12 H12 121.5
N2 C13 C12 121.9(2)
N2 C13 C14 110.5(2)
C12 C13 C14 127.6(2)
O9 C14 O8 126.2(3)
O9 C14 C13 119.8(3)
O8 C14 C13 114.0(2)
N4 Cr2 N3 173.52(10)
N4 Cr2 O18 79.33(9)
N3 Cr2 O18 105.50(9)
N4 Cr2 O11 96.56(9)
N3 Cr2 O11 79.07(9)
O18 Cr2 O11 92.65(9)
N4 Cr2 O16 78.79(9)
N3 Cr2 O16 96.52(9)
O18 Cr2 O16 157.96(8)
O11 Cr2 O16 92.39(9)
N4 Cr2 O13 105.77(9)
N3 Cr2 O13 78.66(9)
O18 Cr2 O13 91.74(9)
O11 Cr2 O13 157.67(8)
O16 Cr2 O13 91.70(9)
C15 O11 Cr2 117.53(19)
C21 O13 Cr2 116.32(18)
C18 O15 H15A 109.9
C22 O16 Cr2 117.09(18)
C28 O18 Cr2 117.51(18)
C25 O20 H20A 114.1
C20 N3 C16 122.3(2)
C20 N3 Cr2 118.67(19)
C16 N3 Cr2 118.48(19)
C27 N4 C23 122.0(2)
C27 N4 Cr2 118.45(18)
C23 N4 Cr2 119.34(18)
O12 C15 O11 124.9(3)
O12 C15 C16 121.2(3)
O11 C15 C16 113.9(3)
N3 C16 C17 120.9(3)
N3 C16 C15 110.7(2)
C17 C16 C15 128.4(3)
C16 C17 C18 117.9(3)
C16 C17 H17 121.1
C18 C17 H17 121.1
O15 C18 C19 122.4(2)
O15 C18 C17 117.8(2)
C19 C18 C17 119.8(2)
C20 C19 C18 118.3(3)
C20 C19 H19 120.9
C18 C19 H19 120.9
N3 C20 C19 120.9(3)
N3 C20 C21 110.6(2)
C19 C20 C21 128.5(3)
O14 C21 O13 125.9(3)
O14 C21 C20 118.8(3)
O13 C21 C20 115.3(2)
O17 C22 O16 124.7(3)
O17 C22 C23 121.2(3)
O16 C22 C23 114.2(2)
N4 C23 C24 121.3(3)
N4 C23 C22 110.5(2)
C24 C23 C22 128.2(3)
C23 C24 C25 117.6(2)
C23 C24 H24 121.2
C25 C24 H24 121.2
O20 C25 C26 117.4(2)
O20 C25 C24 123.1(3)
C26 C25 C24 119.6(2)
C27 C26 C25 118.6(2)
C27 C26 H26 120.7
C25 C26 H26 120.7
N4 C27 C26 120.9(2)
N4 C27 C28 111.1(2)
C26 C27 C28 128.0(2)
O19 C28 O18 124.9(3)
O19 C28 C27 121.7(3)
O18 C28 C27 113.4(2)
C32 N5 C31 119.6(4)
C32 N5 H5N 117.3
C31 N5 H5N 123.1
C29 N6 C34 121.0(3)
C29 N6 C35 121.3(3)
C34 N6 C35 117.6(4)
N6 C29 C30 122.0(3)
N6 C29 C33 122.5(4)
C30 C29 C33 115.6(4)
C31 C30 C29 120.6(3)
C31 C30 H30 119.7
C29 C30 H30 119.7
N5 C31 C30 122.0(4)
N5 C31 H31 119.0
C30 C31 H31 119.0
N5 C32 C33 122.7(4)
N5 C32 H32 118.7
C33 C32 H32 118.7
C32 C33 C29 119.5(4)
C32 C33 H33 120.2
C29 C33 H33 120.2
N6 C34 H34A 109.5
N6 C34 H34B 109.5
H34A C34 H34B 109.5
N6 C34 H34C 109.5
H34A C34 H34C 109.5
H34B C34 H34C 109.5
N6 C35 H35A 109.5
N6 C35 H35B 109.5
H35A C35 H35B 109.5
N6 C35 H35C 109.5
H35A C35 H35C 109.5
H35B C35 H35C 109.5
C39 N7 C38 120.0(3)
C39 N7 H7N 118.0
C38 N7 H7N 122.0
C36 N8 C42 120.9(3)
C36 N8 C41 123.0(3)
C42 N8 C41 116.1(3)
N8 C36 C37 121.5(3)
N8 C36 C40 122.7(3)
C37 C36 C40 115.8(3)
C38 C37 C36 120.7(3)
C38 C37 H37 119.7
C36 C37 H37 119.7
N7 C38 C37 121.2(3)
N7 C38 H38 119.4
C37 C38 H38 119.4
N7 C39 C40 122.3(3)
N7 C39 H39 118.8
C40 C39 H39 118.8
C39 C40 C36 120.0(3)
C39 C40 H40 120.0
C36 C40 H40 120.0
N8 C41 H41A 109.5
N8 C41 H41B 109.5
H41A C41 H41B 109.5
N8 C41 H41C 109.5
H41A C41 H41C 109.5
H41B C41 H41C 109.5
N8 C42 H42A 109.5
N8 C42 H42B 109.5
H42A C42 H42B 109.5
N8 C42 H42C 109.5
H42A C42 H42C 109.5
H42B C42 H42C 109.5
H21A O21 H21B 107.1
H22A O22 H22B 107.0
H23A O23 H23B 104.4
H23C O23A H23D 104.4
H24A O24 H24B 104.4
H24C O24A H24D 104.5
H25A O25 H25B 108.2
H26A O26 H26B 109.7
H27A O27 H27B 108.9
H28A O28 H28B 103.6

loop_
_geom_bond_atom_site_label_1
_geom_bond_atom_site_label_2
_geom_bond_distance
Cr1 N1 1.967(2)
Cr1 N2 1.969(2)
Cr1 O3 1.9841(19)
Cr1 O6 2.001(2)
Cr1 O1 2.006(2)
Cr1 O8 2.013(2)
O1 C1 1.286(3)
O2 C1 1.236(3)
O3 C7 1.300(3)
O4 C7 1.222(3)
O5 C4 1.324(3)
O5 H5A 0.8402
O6 C8 1.290(3)
O7 C8 1.230(3)
O8 C14 1.288(3)
O9 C14 1.230(3)
O10 C11 1.337(3)
O10 H10A 0.8400
N1 C6 1.337(3)
N1 C2 1.339(3)
N2 C13 1.331(3)
N2 C9 1.339(3)
C1 C2 1.512(4)
C2 C3 1.375(4)
C3 C4 1.411(4)
C3 H3 0.9500
C4 C5 1.413(4)
C5 C6 1.377(4)
C5 H5 0.9500
C6 C7 1.509(4)
C8 C9 1.513(4)
C9 C10 1.381(4)
C10 C11 1.404(4)
C10 H10 0.9500
C11 C12 1.410(4)
C12 C13 1.382(4)
C12 H12 0.9500
C13 C14 1.516(4)
Cr2 N4 1.954(2)
Cr2 N3 1.970(2)
Cr2 O18 1.983(2)
Cr2 O11 1.986(2)
Cr2 O16 2.007(2)
Cr2 O13 2.023(2)
O11 C15 1.301(4)
O12 C15 1.223(4)
O13 C21 1.283(3)
O14 C21 1.237(4)
O15 C18 1.331(3)
O15 H15A 0.8400
O16 C22 1.298(4)
O17 C22 1.228(4)
O18 C28 1.304(3)
O19 C28 1.227(3)
O20 C25 1.321(3)
O20 H20A 0.8400
N3 C20 1.335(4)
N3 C16 1.336(4)
N4 C27 1.339(3)
N4 C23 1.339(4)
C15 C16 1.516(4)
C16 C17 1.377(4)
C17 C18 1.412(4)
C17 H17 0.9500
C18 C19 1.405(4)
C19 C20 1.374(4)
C19 H19 0.9500
C20 C21 1.508(4)
C22 C23 1.513(4)
C23 C24 1.374(4)
C24 C25 1.414(4)
C24 H24 0.9500
C25 C26 1.411(4)
C26 C27 1.362(4)
C26 H26 0.9500
C27 C28 1.514(4)
N5 C32 1.323(6)
N5 C31 1.345(5)
N5 H5N 0.9104
N6 C29 1.339(5)
N6 C34 1.465(5)
N6 C35 1.465(5)
C29 C30 1.413(5)
C29 C33 1.432(5)
C30 C31 1.358(5)
C30 H30 0.9500
C31 H31 0.9500
C32 C33 1.369(7)
C32 H32 0.9500
C33 H33 0.9500
C34 H34A 0.9800
C34 H34B 0.9800
C34 H34C 0.9800
C35 H35A 0.9800
C35 H35B 0.9800
C35 H35C 0.9800
N7 C39 1.346(5)
N7 C38 1.349(5)
N7 H7N 0.9101
N8 C36 1.331(4)
N8 C42 1.465(4)
N8 C41 1.467(4)
C36 C37 1.425(5)
C36 C40 1.429(5)
C37 C38 1.360(5)
C37 H37 0.9500
C38 H38 0.9500
C39 C40 1.350(5)
C39 H39 0.9500
C40 H40 0.9500
C41 H41A 0.9800
C41 H41B 0.9800
C41 H41C 0.9800
C42 H42A 0.9800
C42 H42B 0.9800
C42 H42C 0.9800
O21 H21A 0.8400
O21 H21B 0.8400
O22 H22A 0.8400
O22 H22B 0.8399
O23 H23A 0.8400
O23 H23B 0.8399
O23A H23C 0.8399
O23A H23D 0.8400
O24 H24A 0.8402
O24 H24B 0.8402
O24A H24C 0.8401
O24A H24D 0.8401
O25 H25A 0.8399
O25 H25B 0.8400
O26 H26A 0.8400
O26 H26B 0.8401
O27 H27A 0.8400
O27 H27B 0.8399
O28 H28A 0.8399
O28 H28B 0.8399

loop_
_geom_hbond_atom_site_label_D
_geom_hbond_atom_site_label_H
_geom_hbond_atom_site_label_A
_geom_hbond_distance_DH
_geom_hbond_distance_HA
_geom_hbond_distance_DA
_geom_hbond_angle_DHA
_geom_hbond_site_symmetry_A
O5 H5A O28 0.84 1.74 2.574(3) 172 1_554
O10 H10A O14 0.84 1.77 2.599(3) 168 1_565
O15 H15A O26 0.84 1.73 2.557(3) 168 1_545
O20 H20A O22 0.84 1.67 2.509(3) 176 1_546
N5 H5N O25 0.91 1.86 2.768(5) 177 1_565
N7 H7N O23 0.91 1.80 2.666(6) 159 1_566
N7 H7N O23A 0.91 1.88 2.786(7) 173 1_566
O21 H21A O19 0.84 1.93 2.766(3) 174 2_546
O21 H21B O9 0.84 1.87 2.696(3) 170 .
O22 H22A O4 0.84 1.89 2.708(3) 164 .
O22 H22B O21 0.84 1.84 2.672(3) 170 1_565
O23 H23A O21 0.84 1.92 2.761(5) 175 1_655
O23 H23B O17 0.84 2.19 2.903(6) 143 2_656
O24 H24A O9 0.84 2.11 2.897(6) 156 1_655
O24 H24B O13 0.84 2.03 2.861(6) 172 2_656
O25 H25A O16 0.84 2.11 2.944(4) 172 2_656
O25 H25B O2 0.84 2.00 2.829(3) 171 .
O26 H26A O7 0.84 2.11 2.894(3) 156 .
O26 H26B O27 0.84 1.87 2.706(3) 176 .
O27 H27A O2 0.84 1.93 2.769(3) 175 2_656
O27 H27B O7 0.84 1.99 2.820(3) 168 2_646
O28 H28A O17 0.84 1.96 2.778(3) 164 1_565
O28 H28B O12 0.84 2.00 2.797(3) 158 .

loop_
_geom_torsion_atom_site_label_1
_geom_torsion_atom_site_label_2
_geom_torsion_atom_site_label_3
_geom_torsion_atom_site_label_4
_geom_torsion
Cr1 O1 C1 O2 179.3(2)
Cr1 O1 C1 C2 -1.9(3)
C6 N1 C2 C3 -0.3(4)
Cr1 N1 C2 C3 -177.9(2)
C6 N1 C2 C1 -179.1(2)
Cr1 N1 C2 C1 3.3(3)
O2 C1 C2 N1 178.0(3)
O1 C1 C2 N1 -0.8(3)
O2 C1 C2 C3 -0.6(5)
O1 C1 C2 C3 -179.5(3)
N1 C2 C3 C4 -0.5(4)
C1 C2 C3 C4 178.0(3)
C2 C3 C4 O5 -178.6(3)
C2 C3 C4 C5 1.0(4)
O5 C4 C5 C6 178.9(3)
C3 C4 C5 C6 -0.7(4)
C2 N1 C6 C5 0.6(4)
Cr1 N1 C6 C5 178.2(2)
C2 N1 C6 C7 -177.4(2)
Cr1 N1 C6 C7 0.3(3)
C4 C5 C6 N1 -0.1(4)
C4 C5 C6 C7 177.5(3)
Cr1 O3 C7 O4 180.0(2)
Cr1 O3 C7 C6 -1.4(3)
N1 C6 C7 O4 179.4(3)
C5 C6 C7 O4 1.6(4)
N1 C6 C7 O3 0.7(3)
C5 C6 C7 O3 -177.1(3)
Cr1 O6 C8 O7 176.8(2)
Cr1 O6 C8 C9 -4.4(3)
C13 N2 C9 C10 0.1(4)
Cr1 N2 C9 C10 179.4(2)
C13 N2 C9 C8 -179.2(2)
Cr1 N2 C9 C8 0.1(3)
O7 C8 C9 N2 -178.4(2)
O6 C8 C9 N2 2.8(3)
O7 C8 C9 C10 2.3(4)
O6 C8 C9 C10 -176.5(3)
N2 C9 C10 C11 -0.6(4)
C8 C9 C10 C11 178.6(2)
C9 C10 C11 O10 -178.7(2)
C9 C10 C11 C12 0.6(4)
O10 C11 C12 C13 179.2(2)
C10 C11 C12 C13 -0.1(4)
C9 N2 C13 C12 0.4(4)
Cr1 N2 C13 C12 -178.9(2)
C9 N2 C13 C14 -179.7(2)
Cr1 N2 C13 C14 1.0(3)
C11 C12 C13 N2 -0.4(4)
C11 C12 C13 C14 179.7(2)
Cr1 O8 C14 O9 -178.4(2)
Cr1 O8 C14 C13 0.3(3)
N2 C13 C14 O9 178.0(2)
C12 C13 C14 O9 -2.1(4)
N2 C13 C14 O8 -0.8(3)
C12 C13 C14 O8 179.1(3)
Cr2 O11 C15 O12 179.5(3)
Cr2 O11 C15 C16 -1.2(3)
C20 N3 C16 C17 0.7(4)
Cr2 N3 C16 C17 171.8(2)
C20 N3 C16 C15 -177.4(2)
Cr2 N3 C16 C15 -6.3(3)
O12 C15 C16 N3 -175.9(3)
O11 C15 C16 N3 4.7(4)
O12 C15 C16 C17 6.2(5)
O11 C15 C16 C17 -173.2(3)
N3 C16 C17 C18 -1.6(4)
C15 C16 C17 C18 176.1(3)
C16 C17 C18 O15 -178.6(2)
C16 C17 C18 C19 1.6(4)
O15 C18 C19 C20 179.5(3)
C17 C18 C19 C20 -0.8(4)
C16 N3 C20 C19 0.2(4)
Cr2 N3 C20 C19 -170.9(2)
C16 N3 C20 C21 178.5(3)
Cr2 N3 C20 C21 7.4(3)
C18 C19 C20 N3 -0.2(4)
C18 C19 C20 C21 -178.1(3)
Cr2 O13 C21 O14 -178.1(2)
Cr2 O13 C21 C20 1.2(3)
N3 C20 C21 O14 173.9(3)
C19 C20 C21 O14 -7.9(5)
N3 C20 C21 O13 -5.4(4)
C19 C20 C21 O13 172.7(3)
Cr2 O16 C22 O17 178.7(2)
Cr2 O16 C22 C23 -0.1(3)
C27 N4 C23 C24 0.1(4)
Cr2 N4 C23 C24 174.4(2)
C27 N4 C23 C22 -178.9(2)
Cr2 N4 C23 C22 -4.6(3)
O17 C22 C23 N4 -175.9(3)
O16 C22 C23 N4 2.9(3)
O17 C22 C23 C24 5.2(5)
O16 C22 C23 C24 -176.0(3)
N4 C23 C24 C25 0.6(4)
C22 C23 C24 C25 179.4(3)
C23 C24 C25 O20 179.6(3)
C23 C24 C25 C26 -0.2(4)
O20 C25 C26 C27 179.4(3)
C24 C25 C26 C27 -0.7(4)
C23 N4 C27 C26 -1.1(4)
Cr2 N4 C27 C26 -175.4(2)
C23 N4 C27 C28 178.1(2)
Cr2 N4 C27 C28 3.8(3)
C25 C26 C27 N4 1.4(4)
C25 C26 C27 C28 -177.7(3)
Cr2 O18 C28 O19 177.2(2)
Cr2 O18 C28 C27 -3.5(3)
N4 C27 C28 O19 179.2(3)
C26 C27 C28 O19 -1.7(4)
N4 C27 C28 O18 -0.2(3)
C26 C27 C28 O18 179.0(3)
C34 N6 C29 C30 1.3(5)
C35 N6 C29 C30 -179.0(3)
C34 N6 C29 C33 -179.1(3)
C35 N6 C29 C33 0.7(5)
N6 C29 C30 C31 -177.8(3)
C33 C29 C30 C31 2.5(5)
C32 N5 C31 C30 -0.3(5)
C29 C30 C31 N5 -1.6(5)
C31 N5 C32 C33 1.1(5)
N5 C32 C33 C29 -0.1(6)
N6 C29 C33 C32 178.7(3)
C30 C29 C33 C32 -1.6(5)
C42 N8 C36 C37 0.3(5)
C41 N8 C36 C37 -176.3(3)
C42 N8 C36 C40 -178.3(3)
C41 N8 C36 C40 5.1(5)
N8 C36 C37 C38 -177.7(3)
C40 C36 C37 C38 1.0(5)
C39 N7 C38 C37 -0.9(5)
C36 C37 C38 N7 -0.1(5)
C38 N7 C39 C40 1.0(5)
N7 C39 C40 C36 0.0(5)
N8 C36 C40 C39 177.8(3)
C37 C36 C40 C39 -0.9(5)
